data_1560420
loop_
_publ_author_name
'Jia, Jia'
'Wang, Pengcheng'
'Chai, Juan'
'Ma, Bing'
'Sun, Jing'
'Chen, Xiaobo'
'Fan, Yong'
'Wang, Li'
'Xu, Jianing'

_publ_section_title
;
 Construction of new zinc(II) coordination polymers by
 1-(triazol-1-yl)-2,4,6-benzenetricarboxylate ligand for sensitizing
 lanthanide(III) ions and sensing small molecules
;
_journal_name_full 'Journal of Solid State Chemistry'
_journal_page_first 430
_journal_page_last 437
_journal_paper_doi 10.1016/j.jssc.2017.06.015
_journal_volume 253
_journal_year 2017
_chemical_formula_sum 'C13 H6 N6 O6 Zn2'
_chemical_formula_weight 472.98
_space_group_IT_number 14
_space_group_name_Hall '-P 2ybc'
_space_group_name_H-M_alt 'P 1 21/c 1'
_symmetry_cell_setting monoclinic
_symmetry_space_group_name_H-M 'P 1 21/c 1'
_atom_sites_solution_hydrogens geom
_atom_sites_solution_primary direct
_atom_sites_solution_secondary difmap
_cell_angle_alpha 90.00
_cell_angle_beta 97.837(4)
_cell_angle_gamma 90.00
_cell_formula_units_Z 4
_cell_length_a 9.4268(14)
_cell_length_b 19.868(3)
_cell_length_c 10.1096(14)
_cell_measurement_reflns_used 15630
_cell_measurement_temperature 293(2)
_cell_measurement_theta_max 24.87
_cell_measurement_theta_min 2.89
_cell_volume 1875.8(5)
_computing_structure_refinement 'SHELXL-97 (Sheldrick, 1997)'
_computing_structure_solution 'SHELXS-97 (Sheldrick, 1990)'
_diffrn_ambient_temperature 293(2)
_diffrn_measured_fraction_theta_full 0.982
_diffrn_measured_fraction_theta_max 0.982
_diffrn_measurement_device_type 'CCD area detector'
_diffrn_radiation_monochromator graphite
_diffrn_radiation_source 'fine-focus sealed tube'
_diffrn_radiation_type MoK\a
_diffrn_radiation_wavelength 0.71073
_diffrn_reflns_av_R_equivalents 0.0544
_diffrn_reflns_av_sigmaI/netI 0.0494
_diffrn_reflns_limit_h_max 11
_diffrn_reflns_limit_h_min -11
_diffrn_reflns_limit_k_max 20
_diffrn_reflns_limit_k_min -23
_diffrn_reflns_limit_l_max 11
_diffrn_reflns_limit_l_min -11
_diffrn_reflns_number 15630
_diffrn_reflns_theta_full 24.87
_diffrn_reflns_theta_max 24.87
_diffrn_reflns_theta_min 2.89
_exptl_absorpt_coefficient_mu 2.599
_exptl_absorpt_correction_type none
_exptl_crystal_colour colorless
_exptl_crystal_density_diffrn 1.675
_exptl_crystal_density_method 'not measured'
_exptl_crystal_description block
_exptl_crystal_F_000 936
_exptl_crystal_size_max 0.15
_exptl_crystal_size_mid 0.1
_exptl_crystal_size_min 0.1
_refine_diff_density_max 1.458
_refine_diff_density_min -2.074
_refine_diff_density_rms 0.267
_refine_ls_extinction_method none
_refine_ls_goodness_of_fit_ref 1.212
_refine_ls_hydrogen_treatment mixed
_refine_ls_matrix_type full
_refine_ls_number_parameters 220
_refine_ls_number_reflns 3186
_refine_ls_number_restraints 48
_refine_ls_restrained_S_all 1.208
_refine_ls_R_factor_all 0.1457
_refine_ls_R_factor_gt 0.1368
_refine_ls_shift/su_max 0.001
_refine_ls_shift/su_mean 0.000
_refine_ls_structure_factor_coef Fsqd
_refine_ls_weighting_details 'calc w=1/[\s^2^(Fo^2^)+(0.0000P)^2^+112.1136P] where P=(Fo^2^+2Fc^2^)/3'
_refine_ls_weighting_scheme calc
_refine_ls_wR_factor_gt 0.2929
_refine_ls_wR_factor_ref 0.2966
_reflns_number_gt 2832
_reflns_number_total 3186
_reflns_threshold_expression >2sigma(I)
_cod_data_source_file JSSC-2017-253-430.cif
_cod_data_source_block j_sq_d
_cod_depositor_comments
;
The following automatic conversions were performed:

data item '_symmetry_cell_setting' value 'Monoclinic' was changed to
'monoclinic' in accordance with the built-in table derived from the
CIF Core dictionary named 'cif_core.dic' version 2.4.5 last updated
on 2014-11-21.

Automatic conversion script
Id: cif_fix_values 8369 2020-08-20 11:38:08Z andrius 
;
_cod_original_sg_symbol_H-M P21/c
_cod_database_code 1560420

loop_
_symmetry_equiv_pos_as_xyz
'x, y, z'
'-x, y+1/2, -z+1/2'
'-x, -y, -z'
'x, -y-1/2, z-1/2'

loop_
_atom_site_label
_atom_site_type_symbol
_atom_site_fract_x
_atom_site_fract_y
_atom_site_fract_z
_atom_site_U_iso_or_equiv
_atom_site_adp_type
_atom_site_occupancy
_atom_site_symmetry_multiplicity
_atom_site_calc_flag
_atom_site_refinement_flags
_atom_site_disorder_assembly
_atom_site_disorder_group
C3 C 0.4999(17) 0.2422(8) 0.7547(15) 0.022(3) Uani 1 1 d . . .
H3 H 0.4517 0.2081 0.7041 0.026 Uiso 1 1 calc R . .
C11 C 1.0392(16) 0.4189(8) 0.2424(13) 0.020(2) Uani 1 1 d . . .
H11 H 1.1009 0.4141 0.1787 0.024 Uiso 1 1 calc R . .
C13 C 0.8059(15) 0.4386(7) 0.3005(14) 0.0168(17) Uani 1 1 d . . .
C8 C 0.8473(15) 0.4235(8) 0.4322(13) 0.0168(17) Uani 1 1 d U . .
C2 C 0.457(2) 0.4448(8) 0.1292(17) 0.033(4) Uani 1 1 d . . .
H2 H 0.3808 0.4284 0.0703 0.039 Uiso 1 1 calc R . .
C12 C 0.8985(16) 0.4383(8) 0.2048(13) 0.020(2) Uani 1 1 d . . .
C4 C 0.6069(19) 0.2957(9) 0.9159(16) 0.029(4) Uani 1 1 d . . .
H4 H 0.6522 0.3068 1.0006 0.034 Uiso 1 1 calc R . .
C5 C 0.7504(18) 0.4208(8) 0.5392(15) 0.024(3) Uani 1 1 d U . .
C10 C 1.0881(15) 0.4064(7) 0.3790(14) 0.017(3) Uani 1 1 d U . .
C9 C 0.9929(15) 0.4083(7) 0.4700(14) 0.0168(17) Uani 1 1 d . . .
H9 H 1.0254 0.3992 0.5593 0.020 Uiso 1 1 calc R . .
C6 C 1.2395(15) 0.3834(7) 0.4155(14) 0.016(3) Uani 1 1 d U . .
N1 N 0.4518(13) 0.5032(7) 0.1996(11) 0.018(3) Uani 1 1 d . . .
N2 N 0.6549(14) 0.4535(6) 0.2496(13) 0.022(3) Uani 1 1 d U . .
N3 N 0.5810(17) 0.4142(7) 0.1527(14) 0.036(4) Uani 1 1 d . . .
N6 N 0.5390(15) 0.2393(6) 0.8891(12) 0.023(3) Uani 1 1 d U . .
O1 O 0.6202(12) 0.4086(6) 0.5121(11) 0.030(3) Uani 1 1 d . . .
O2 O 0.8102(12) 0.4336(7) 0.6572(10) 0.035(3) Uani 1 1 d . . .
O3 O 1.3164(15) 0.3738(9) 0.3298(14) 0.059(4) Uani 1 1 d . . .
O4 O 1.2865(13) 0.3798(6) 0.5407(12) 0.034(3) Uani 1 1 d . . .
O5 O 0.8350(13) 0.4134(7) -0.0261(11) 0.038(3) Uani 1 1 d . . .
O6 O 0.8144(14) 0.5193(7) 0.0385(12) 0.042(3) Uani 1 1 d . . .
Zn1 Zn 0.7041(2) 0.42538(9) 0.80837(16) 0.0212(5) Uani 1 1 d . . .
Zn2 Zn 0.4759(2) 0.33016(11) 0.51284(18) 0.0336(6) Uani 1 1 d . . .
C7 C 0.8457(14) 0.4585(8) 0.0644(14) 0.017(3) Uani 1 1 d U . .
C1 C 0.5716(15) 0.5051(7) 0.2744(14) 0.016(3) Uani 1 1 d U . .
H1 H 0.5978 0.5381 0.3383 0.019 Uiso 1 1 calc R . .
N5 N 0.5385(14) 0.2985(6) 0.7064(11) 0.022(2) Uani 1 1 d . . .
N4 N 0.6053(14) 0.3369(6) 0.8083(11) 0.022(2) Uani 1 1 d . . .

loop_
_atom_site_aniso_label
_atom_site_aniso_U_11
_atom_site_aniso_U_22
_atom_site_aniso_U_33
_atom_site_aniso_U_23
_atom_site_aniso_U_13
_atom_site_aniso_U_12
C3 0.031(9) 0.015(8) 0.018(8) 0.004(6) -0.002(6) -0.005(7)
C11 0.028(6) 0.024(6) 0.007(5) 0.001(4) 0.000(4) 0.018(5)
C13 0.016(4) 0.021(4) 0.012(4) -0.003(3) -0.002(3) 0.007(3)
C8 0.016(4) 0.021(4) 0.012(4) -0.003(3) -0.002(3) 0.007(3)
C2 0.044(11) 0.025(9) 0.026(9) -0.011(7) -0.002(8) 0.010(8)
C12 0.028(6) 0.024(6) 0.007(5) 0.001(4) 0.000(4) 0.018(5)
C4 0.035(10) 0.035(10) 0.016(8) -0.004(7) 0.001(7) -0.008(8)
C5 0.033(7) 0.025(7) 0.017(6) 0.011(6) 0.009(6) 0.014(6)
C10 0.014(6) 0.024(6) 0.013(6) -0.001(5) 0.000(5) 0.015(5)
C9 0.016(4) 0.021(4) 0.012(4) -0.003(3) -0.002(3) 0.007(3)
C6 0.009(6) 0.014(6) 0.022(6) 0.004(5) -0.010(5) 0.002(5)
N1 0.012(6) 0.031(7) 0.013(6) -0.001(5) 0.006(5) 0.006(5)
N2 0.023(6) 0.019(6) 0.024(6) -0.008(5) 0.006(5) 0.012(5)
N3 0.050(10) 0.031(8) 0.025(8) -0.016(6) -0.002(7) 0.011(7)
N6 0.042(7) 0.015(6) 0.008(5) 0.002(4) -0.005(5) -0.006(5)
O1 0.032(7) 0.033(7) 0.027(6) 0.004(5) 0.006(5) 0.013(5)
O2 0.029(6) 0.062(9) 0.017(6) -0.009(6) 0.012(5) -0.007(6)
O3 0.040(8) 0.097(13) 0.043(8) 0.009(8) 0.021(7) 0.030(8)
O4 0.029(7) 0.038(7) 0.030(7) -0.006(5) -0.007(5) 0.003(5)
O5 0.043(7) 0.053(8) 0.015(6) 0.002(6) -0.001(5) 0.005(6)
O6 0.044(8) 0.044(8) 0.029(7) -0.003(6) -0.021(6) 0.012(6)
Zn1 0.0317(10) 0.0222(9) 0.0100(8) -0.0013(7) 0.0045(7) 0.0057(8)
Zn2 0.0488(13) 0.0408(13) 0.0108(9) 0.0019(8) 0.0027(8) 0.0302(10)
C7 0.004(6) 0.029(7) 0.017(6) -0.005(5) -0.004(5) 0.000(5)
C1 0.014(5) 0.019(5) 0.014(5) 0.000(4) -0.004(4) 0.005(4)
N5 0.033(5) 0.019(5) 0.009(4) -0.008(4) -0.009(4) 0.001(4)
N4 0.033(5) 0.019(5) 0.009(4) -0.008(4) -0.009(4) 0.001(4)

loop_
_atom_type_symbol
_atom_type_description
_atom_type_scat_dispersion_real
_atom_type_scat_dispersion_imag
_atom_type_scat_source
C C 0.0033 0.0016 'International Tables Vol C Tables 4.2.6.8 and 6.1.1.4'
H H 0.0000 0.0000 'International Tables Vol C Tables 4.2.6.8 and 6.1.1.4'
N N 0.0061 0.0033 'International Tables Vol C Tables 4.2.6.8 and 6.1.1.4'
O O 0.0106 0.0060 'International Tables Vol C Tables 4.2.6.8 and 6.1.1.4'
Zn Zn 0.2839 1.4301 'International Tables Vol C Tables 4.2.6.8 and 6.1.1.4'

loop_
_geom_angle_atom_site_label_1
_geom_angle_atom_site_label_2
_geom_angle_atom_site_label_3
_geom_angle
_geom_angle_site_symmetry_1
_geom_angle_site_symmetry_3
N5 C3 N6 111.3(13) . .
N5 C3 H3 124.4 . .
N6 C3 H3 124.4 . .
C12 C11 C10 119.2(13) . .
C12 C11 H11 120.4 . .
C10 C11 H11 120.4 . .
C8 C13 C12 123.6(13) . .
C8 C13 N2 121.1(13) . .
C12 C13 N2 115.2(12) . .
C13 C8 C9 116.7(13) . .
C13 C8 C5 125.8(13) . .
C9 C8 C5 117.5(12) . .
N3 C2 N1 113.4(15) . .
N3 C2 H2 123.3 . .
N1 C2 H2 123.3 . .
C11 C12 C13 118.7(13) . .
C11 C12 C7 121.2(13) . .
C13 C12 C7 120.0(13) . .
N6 C4 N4 113.6(14) . .
N6 C4 H4 123.2 . .
N4 C4 H4 123.2 . .
O1 C5 O2 122.8(14) . .
O1 C5 C8 121.6(14) . .
O2 C5 C8 115.5(14) . .
C9 C10 C11 119.6(13) . .
C9 C10 C6 122.2(13) . .
C11 C10 C6 117.8(12) . .
C10 C9 C8 121.8(13) . .
C10 C9 H9 119.1 . .
C8 C9 H9 119.1 . .
O3 C6 O4 122.2(14) . .
O3 C6 C10 120.9(13) . .
O4 C6 C10 116.7(13) . .
O3 C6 Zn2 68.5(9) . 1_655
O4 C6 Zn2 55.2(7) . 1_655
C10 C6 Zn2 168.4(11) . 1_655
C1 N1 C2 103.9(13) . .
C1 N1 Zn1 125.5(11) . 3_666
C2 N1 Zn1 130.6(11) . 3_666
C1 N2 N3 108.5(12) . .
C1 N2 C13 130.7(13) . .
N3 N2 C13 120.5(12) . .
C2 N3 N2 102.7(13) . .
C4 N6 C3 103.3(13) . .
C4 N6 Zn2 129.9(11) . 4_566
C3 N6 Zn2 126.1(10) . 4_566
C5 O1 Zn2 140.8(11) . .
C5 O2 Zn1 120.7(10) . .
C6 O3 Zn2 83.0(10) . 1_655
C6 O4 Zn2 94.6(9) . 1_655
C7 O5 Zn1 120.6(11) . 1_554
O2 Zn1 O5 110.5(5) . 1_556
O2 Zn1 N4 111.4(5) . .
O5 Zn1 N4 97.7(5) 1_556 .
O2 Zn1 N1 110.9(5) . 3_666
O5 Zn1 N1 119.1(5) 1_556 3_666
N4 Zn1 N1 106.3(5) . 3_666
N6 Zn2 N5 108.1(5) 4_565 .
N6 Zn2 O1 105.3(5) 4_565 .
N5 Zn2 O1 97.5(5) . .
N6 Zn2 O4 137.7(5) 4_565 1_455
N5 Zn2 O4 98.9(5) . 1_455
O1 Zn2 O4 102.6(5) . 1_455
N6 Zn2 O3 88.6(5) 4_565 1_455
N5 Zn2 O3 156.3(5) . 1_455
O1 Zn2 O3 93.9(5) . 1_455
O4 Zn2 O3 58.2(4) 1_455 1_455
N6 Zn2 C6 111.3(5) 4_565 1_455
N5 Zn2 C6 128.1(5) . 1_455
O1 Zn2 C6 103.1(4) . 1_455
O4 Zn2 C6 30.3(5) 1_455 1_455
O3 Zn2 C6 28.4(4) 1_455 1_455
O6 C7 O5 122.0(14) . .
O6 C7 C12 119.5(13) . .
O5 C7 C12 118.5(14) . .
N1 C1 N2 111.3(13) . .
N1 C1 H1 124.3 . .
N2 C1 H1 124.3 . .
C3 N5 N4 108.8(12) . .
C3 N5 Zn2 124.3(10) . .
N4 N5 Zn2 126.1(10) . .
C4 N4 N5 102.8(12) . .
C4 N4 Zn1 125.2(10) . .
N5 N4 Zn1 131.4(10) . .

loop_
_geom_bond_atom_site_label_1
_geom_bond_atom_site_label_2
_geom_bond_distance
_geom_bond_site_symmetry_2
C3 N5 1.29(2) .
C3 N6 1.359(19) .
C3 H3 0.9300 .
C11 C12 1.38(2) .
C11 C10 1.417(19) .
C11 H11 0.9300 .
C13 C8 1.369(19) .
C13 C12 1.39(2) .
C13 N2 1.476(18) .
C8 C9 1.407(19) .
C8 C5 1.51(2) .
C2 N3 1.31(2) .
C2 N1 1.37(2) .
C2 H2 0.9300 .
C12 C7 1.493(19) .
C4 N6 1.30(2) .
C4 N4 1.36(2) .
C4 H4 0.9300 .
C5 O1 1.24(2) .
C5 O2 1.274(19) .
C10 C9 1.37(2) .
C10 C6 1.497(18) .
C9 H9 0.9300 .
C6 O3 1.218(19) .
C6 O4 1.284(18) .
C6 Zn2 2.541(13) 1_655
N1 C1 1.271(18) .
N1 Zn1 2.036(12) 3_666
N2 C1 1.335(18) .
N2 N3 1.367(19) .
N6 Zn2 2.006(12) 4_566
O1 Zn2 2.070(13) .
O2 Zn1 1.944(10) .
O3 Zn2 2.382(14) 1_655
O4 Zn2 2.092(12) 1_655
O5 C7 1.274(19) .
O5 Zn1 1.954(11) 1_554
O6 C7 1.26(2) .
Zn1 O5 1.954(11) 1_556
Zn1 N4 1.990(13) .
Zn1 N1 2.036(12) 3_666
Zn2 N6 2.006(12) 4_565
Zn2 N5 2.064(12) .
Zn2 O4 2.092(12) 1_455
Zn2 O3 2.382(14) 1_455
Zn2 C6 2.541(13) 1_455
C1 H1 0.9300 .
N5 N4 1.364(16) .

loop_
_geom_torsion_atom_site_label_1
_geom_torsion_atom_site_label_2
_geom_torsion_atom_site_label_3
_geom_torsion_atom_site_label_4
_geom_torsion
_geom_torsion_site_symmetry_1
_geom_torsion_site_symmetry_2
_geom_torsion_site_symmetry_3
_geom_torsion_site_symmetry_4
C12 C13 C8 C9 1(2) . . . .
N2 C13 C8 C9 178.3(13) . . . .
C12 C13 C8 C5 -177.7(15) . . . .
N2 C13 C8 C5 -1(2) . . . .
C10 C11 C12 C13 -6(2) . . . .
C10 C11 C12 C7 173.9(14) . . . .
C8 C13 C12 C11 3(2) . . . .
N2 C13 C12 C11 -174.3(14) . . . .
C8 C13 C12 C7 -177.2(14) . . . .
N2 C13 C12 C7 6(2) . . . .
C13 C8 C5 O1 26(2) . . . .
C9 C8 C5 O1 -152.9(15) . . . .
C13 C8 C5 O2 -152.1(16) . . . .
C9 C8 C5 O2 29(2) . . . .
C12 C11 C10 C9 5(2) . . . .
C12 C11 C10 C6 178.1(14) . . . .
C11 C10 C9 C8 -1(2) . . . .
C6 C10 C9 C8 -173.6(14) . . . .
C13 C8 C9 C10 -2(2) . . . .
C5 C8 C9 C10 177.0(14) . . . .
C9 C10 C6 O3 170.2(16) . . . .
C11 C10 C6 O3 -2(2) . . . .
C9 C10 C6 O4 -15(2) . . . .
C11 C10 C6 O4 172.4(14) . . . .
C9 C10 C6 Zn2 28(6) . . . 1_655
C11 C10 C6 Zn2 -144(5) . . . 1_655
N3 C2 N1 C1 -5(2) . . . .
N3 C2 N1 Zn1 174.2(12) . . . 3_666
C8 C13 N2 C1 67(2) . . . .
C12 C13 N2 C1 -115.9(17) . . . .
C8 C13 N2 N3 -119.1(16) . . . .
C12 C13 N2 N3 58(2) . . . .
N1 C2 N3 N2 4(2) . . . .
C1 N2 N3 C2 -1.3(18) . . . .
C13 N2 N3 C2 -176.5(14) . . . .
N4 C4 N6 C3 4.3(19) . . . .
N4 C4 N6 Zn2 -166.7(11) . . . 4_566
N5 C3 N6 C4 -2.3(19) . . . .
N5 C3 N6 Zn2 169.2(11) . . . 4_566
O2 C5 O1 Zn2 -83(2) . . . .
C8 C5 O1 Zn2 99.2(18) . . . .
O1 C5 O2 Zn1 7(2) . . . .
C8 C5 O2 Zn1 -175.2(10) . . . .
O4 C6 O3 Zn2 13.3(16) . . . 1_655
C10 C6 O3 Zn2 -172.4(13) . . . 1_655
O3 C6 O4 Zn2 -15.1(18) . . . 1_655
C10 C6 O4 Zn2 170.3(11) . . . 1_655
C5 O2 Zn1 O5 158.0(12) . . . 1_556
C5 O2 Zn1 N4 50.5(14) . . . .
C5 O2 Zn1 N1 -67.6(14) . . . 3_666
C5 O1 Zn2 N6 -60.4(17) . . . 4_565
C5 O1 Zn2 N5 50.8(17) . . . .
C5 O1 Zn2 O4 151.7(16) . . . 1_455
C5 O1 Zn2 O3 -150.0(16) . . . 1_455
C5 O1 Zn2 C6 -177.2(16) . . . 1_455
Zn1 O5 C7 O6 -24(2) 1_554 . . .
Zn1 O5 C7 C12 156.5(10) 1_554 . . .
C11 C12 C7 O6 -110.1(18) . . . .
C13 C12 C7 O6 70(2) . . . .
C11 C12 C7 O5 69(2) . . . .
C13 C12 C7 O5 -110.8(17) . . . .
C2 N1 C1 N2 3.7(18) . . . .
Zn1 N1 C1 N2 -175.3(10) 3_666 . . .
N3 N2 C1 N1 -1.6(18) . . . .
C13 N2 C1 N1 172.9(14) . . . .
N6 C3 N5 N4 -0.5(19) . . . .
N6 C3 N5 Zn2 -170.7(10) . . . .
N6 Zn2 N5 C3 -58.3(14) 4_565 . . .
O1 Zn2 N5 C3 -167.2(13) . . . .
O4 Zn2 N5 C3 88.7(14) 1_455 . . .
O3 Zn2 N5 C3 75(2) 1_455 . . .
C6 Zn2 N5 C3 79.6(14) 1_455 . . .
N6 Zn2 N5 N4 133.2(12) 4_565 . . .
O1 Zn2 N5 N4 24.3(13) . . . .
O4 Zn2 N5 N4 -79.8(13) 1_455 . . .
O3 Zn2 N5 N4 -93.8(18) 1_455 . . .
C6 Zn2 N5 N4 -88.8(13) 1_455 . . .
N6 C4 N4 N5 -4.6(19) . . . .
N6 C4 N4 Zn1 -177.3(11) . . . .
C3 N5 N4 C4 2.9(17) . . . .
Zn2 N5 N4 C4 172.9(11) . . . .
C3 N5 N4 Zn1 174.9(12) . . . .
Zn2 N5 N4 Zn1 -15(2) . . . .
O2 Zn1 N4 C4 133.0(13) . . . .
O5 Zn1 N4 C4 17.3(14) 1_556 . . .
N1 Zn1 N4 C4 -106.2(13) 3_666 . . .
O2 Zn1 N4 N5 -37.5(15) . . . .
O5 Zn1 N4 N5 -153.1(13) 1_556 . . .
N1 Zn1 N4 N5 83.4(14) 3_666 . . .
